data_4064345
loop_
_publ_author_name
'Mercier, Lauren G.'
'Furukawa, Shunsuke'
'Piers, Warren E.'
'Wakamiya, Atsushi'
'Yamaguchi, Shigehiro'
'Parvez, Masood'
'Harrington, Ross W.'
'Clegg, William'

_publ_section_title
;
 Design, Synthesis, and Characterization of Functionalized Silepins: High
 Quantum Yield Blue Emitters
;
_journal_issue 6
_journal_name_full Organometallics
_journal_page_first 1719
_journal_paper_doi 10.1021/om2000597
_journal_volume 30
_journal_year 2011
_chemical_formula_moiety 'C35 H29 B'
_chemical_formula_sum 'C35 H29 B'
_chemical_formula_weight 460.39
_chemical_name_systematic
;
 ?
;
_space_group_IT_number 114
_symmetry_cell_setting tetragonal
_symmetry_space_group_name_Hall 'P -4 2n'
_symmetry_space_group_name_H-M 'P -4 21 c'
_atom_sites_solution_hydrogens geom
_atom_sites_solution_primary direct
_atom_sites_solution_secondary difmap
_cell_angle_alpha 90.00
_cell_angle_beta 90.00
_cell_angle_gamma 90.00
_cell_formula_units_Z 8
_cell_length_a 22.7127(8)
_cell_length_b 22.7127(8)
_cell_length_c 10.0886(4)
_cell_measurement_reflns_used 46051
_cell_measurement_temperature 173(2)
_cell_measurement_theta_max 68.0
_cell_measurement_theta_min 2.7
_cell_volume 5204.4(3)
_computing_cell_refinement 'APEX2 (Bruker, 2004)'
_computing_data_collection 'APEX2 (Bruker, 2004)'
_computing_data_reduction 'SAINT & XPREP (Bruker, 2004)'
_computing_molecular_graphics 'ORTEP-3 (Farrugia, 1997)'
_computing_publication_material 'SHELXL-97 (Sheldrick, 2008)'
_computing_structure_refinement 'SHELXL-97 (Sheldrick, 2008)'
_computing_structure_solution 'SHELXS (Sheldrick, 2008)'
_diffrn_ambient_temperature 173(2)
_diffrn_measured_fraction_theta_full 0.996
_diffrn_measured_fraction_theta_max 0.996
_diffrn_measurement_device_type 'Bruker APEX2 CCD'
_diffrn_measurement_method ' \w and \f '
_diffrn_radiation_monochromator graphite
_diffrn_radiation_source 'fine-focus sealed tube'
_diffrn_radiation_type CuK\a
_diffrn_radiation_wavelength 1.54178
_diffrn_reflns_av_R_equivalents 0.0346
_diffrn_reflns_av_sigmaI/netI 0.0183
_diffrn_reflns_limit_h_max 25
_diffrn_reflns_limit_h_min -27
_diffrn_reflns_limit_k_max 23
_diffrn_reflns_limit_k_min -25
_diffrn_reflns_limit_l_max 10
_diffrn_reflns_limit_l_min -12
_diffrn_reflns_number 46051
_diffrn_reflns_theta_full 68.0
_diffrn_reflns_theta_max 68.0
_diffrn_reflns_theta_min 2.7
_diffrn_standards_number 0
_exptl_absorpt_coefficient_mu 0.493
_exptl_absorpt_correction_T_max 0.9710
_exptl_absorpt_correction_T_min 0.9432
_exptl_absorpt_correction_type multi-scan
_exptl_absorpt_process_details 'SADABS: (Bruker, 2004)'
_exptl_crystal_colour colorless
_exptl_crystal_density_diffrn 1.175
_exptl_crystal_density_method 'not measured'
_exptl_crystal_description prism
_exptl_crystal_F_000 1952
_exptl_crystal_size_max 0.12
_exptl_crystal_size_mid 0.10
_exptl_crystal_size_min 0.06
_refine_diff_density_max 0.094
_refine_diff_density_min -0.118
_refine_diff_density_rms 0.028
_refine_ls_abs_structure_details 'Flack H D (1983), Acta Cryst. A39, 876-881'
_refine_ls_extinction_method none
_refine_ls_goodness_of_fit_ref 1.019
_refine_ls_hydrogen_treatment constr
_refine_ls_matrix_type full
_refine_ls_number_parameters 327
_refine_ls_number_reflns 2636
_refine_ls_number_restraints 0
_refine_ls_restrained_S_all 1.019
_refine_ls_R_factor_all 0.0430
_refine_ls_R_factor_gt 0.0336
_refine_ls_shift/su_max 0.001
_refine_ls_shift/su_mean 0.000
_refine_ls_structure_factor_coef Fsqd
_refine_ls_weighting_details 'calc w=1/[\s^2^(Fo^2^)+(0.0455P)^2^+0.6341P] where P=(Fo^2^+2Fc^2^)/3'
_refine_ls_weighting_scheme calc
_refine_ls_wR_factor_gt 0.0777
_refine_ls_wR_factor_ref 0.0826
_reflns_number_gt 2277
_reflns_number_total 2636
_reflns_threshold_expression >2sigma(I)
_cod_data_source_file om2000597_si_003.cif
_cod_data_source_block Compound_I
_cod_depositor_comments
;
The following automatic conversions were performed:

'_symmetry_cell_setting' value 'Tetragonal' changed to 'tetragonal'
according to /home/saulius/struct/CIF-dictionaries/cif_core.dic
dictionary named 'cif_core.dic' version 2.4.1 from 2010-06-29.

Automatic conversion script
Id: cif_fix_values 1715 2011-07-08 13:25:40Z adriana 
;
_cod_database_code 4064345

loop_
_symmetry_equiv_pos_as_xyz
'x, y, z'
'-x, -y, z'
'y, -x, -z'
'-y, x, -z'
'-x+1/2, y+1/2, -z+1/2'
'x+1/2, -y+1/2, -z+1/2'
'-y+1/2, -x+1/2, z+1/2'
'y+1/2, x+1/2, z+1/2'

loop_
_atom_site_label
_atom_site_type_symbol
_atom_site_fract_x
_atom_site_fract_y
_atom_site_fract_z
_atom_site_U_iso_or_equiv
_atom_site_adp_type
_atom_site_occupancy
_atom_site_symmetry_multiplicity
_atom_site_calc_flag
_atom_site_refinement_flags
B1 B 0.64593(10) 0.34075(10) 0.2570(3) 0.0337(5) Uani 1 1 d .
C1 C 0.59105(8) 0.32880(9) 0.3467(2) 0.0340(5) Uani 1 1 d .
C2 C 0.58939(8) 0.27467(9) 0.4148(2) 0.0337(5) Uani 1 1 d .
H2 H 0.6197 0.2470 0.3965 0.040 Uiso 1 1 calc R
C3 C 0.54668(8) 0.25888(9) 0.5066(2) 0.0367(5) Uani 1 1 d .
C4 C 0.50194(9) 0.29932(11) 0.5313(2) 0.0470(6) Uani 1 1 d .
H4 H 0.4724 0.2905 0.5949 0.056 Uiso 1 1 calc R
C5 C 0.50029(9) 0.35189(11) 0.4643(2) 0.0481(6) Uani 1 1 d .
H5 H 0.4688 0.3783 0.4814 0.058 Uiso 1 1 calc R
C6 C 0.54334(9) 0.36817(9) 0.3715(2) 0.0393(5) Uani 1 1 d .
C7 C 0.53429(10) 0.42434(10) 0.3090(2) 0.0493(6) Uani 1 1 d .
H7 H 0.4995 0.4438 0.3376 0.059 Uiso 1 1 calc R
C8 C 0.56500(10) 0.45497(10) 0.2183(2) 0.0486(6) Uani 1 1 d .
H8 H 0.5464 0.4908 0.1935 0.058 Uiso 1 1 calc R
C9 C 0.62005(9) 0.44517(9) 0.1505(2) 0.0400(5) Uani 1 1 d .
C10 C 0.63631(11) 0.48888(9) 0.0602(2) 0.0485(6) Uani 1 1 d .
H10 H 0.6105 0.5213 0.0472 0.058 Uiso 1 1 calc R
C11 C 0.68769(10) 0.48703(9) -0.0103(2) 0.0463(6) Uani 1 1 d .
H11 H 0.6965 0.5173 -0.0722 0.056 Uiso 1 1 calc R
C12 C 0.72731(9) 0.44070(8) 0.0085(2) 0.0361(5) Uani 1 1 d .
C13 C 0.71138(9) 0.39708(8) 0.0981(2) 0.0346(5) Uani 1 1 d .
H13 H 0.7383 0.3657 0.1119 0.041 Uiso 1 1 calc R
C14 C 0.65813(9) 0.39600(8) 0.1703(2) 0.0339(5) Uani 1 1 d .
C15 C 0.54924(9) 0.20236(10) 0.5791(2) 0.0392(5) Uani 1 1 d .
C16 C 0.56959(9) 0.15089(10) 0.5206(2) 0.0441(5) Uani 1 1 d .
H16 H 0.5818 0.1514 0.4306 0.053 Uiso 1 1 calc R
C17 C 0.57226(10) 0.09910(11) 0.5913(3) 0.0534(6) Uani 1 1 d .
H17 H 0.5861 0.0643 0.5493 0.064 Uiso 1 1 calc R
C18 C 0.55508(10) 0.09708(12) 0.7227(3) 0.0566(7) Uani 1 1 d .
H18 H 0.5570 0.0613 0.7711 0.068 Uiso 1 1 calc R
C19 C 0.53514(11) 0.14764(12) 0.7820(3) 0.0579(7) Uani 1 1 d .
H19 H 0.5235 0.1467 0.8724 0.069 Uiso 1 1 calc R
C20 C 0.53185(10) 0.19951(11) 0.7125(2) 0.0494(6) Uani 1 1 d .
H20 H 0.5176 0.2340 0.7552 0.059 Uiso 1 1 calc R
C21 C 0.78307(10) 0.43807(8) -0.0675(2) 0.0385(5) Uani 1 1 d .
C22 C 0.78475(11) 0.45710(10) -0.1992(2) 0.0504(6) Uani 1 1 d .
H22 H 0.7501 0.4724 -0.2393 0.061 Uiso 1 1 calc R
C23 C 0.83605(12) 0.45387(11) -0.2716(3) 0.0587(7) Uani 1 1 d .
H23 H 0.8363 0.4665 -0.3614 0.070 Uiso 1 1 calc R
C24 C 0.88685(12) 0.43259(10) -0.2155(3) 0.0550(7) Uani 1 1 d .
H24 H 0.9222 0.4309 -0.2658 0.066 Uiso 1 1 calc R
C25 C 0.88614(11) 0.41370(10) -0.0852(3) 0.0505(6) Uani 1 1 d .
H25 H 0.9212 0.3990 -0.0457 0.061 Uiso 1 1 calc R
C26 C 0.83463(10) 0.41608(9) -0.0122(2) 0.0428(5) Uani 1 1 d .
H26 H 0.8345 0.4025 0.0769 0.051 Uiso 1 1 calc R
C27 C 0.69512(8) 0.29104(8) 0.2559(2) 0.0299(4) Uani 1 1 d .
C28 C 0.69076(8) 0.24268(9) 0.1697(2) 0.0327(5) Uani 1 1 d .
C29 C 0.73440(9) 0.19986(9) 0.1701(2) 0.0367(5) Uani 1 1 d .
H29 H 0.7310 0.1675 0.1110 0.044 Uiso 1 1 calc R
C30 C 0.78278(9) 0.20271(9) 0.2536(2) 0.0365(5) Uani 1 1 d .
C31 C 0.78653(9) 0.25070(9) 0.3381(2) 0.0364(5) Uani 1 1 d .
H31 H 0.8194 0.2538 0.3960 0.044 Uiso 1 1 calc R
C32 C 0.74378(8) 0.29434(8) 0.3409(2) 0.0320(4) Uani 1 1 d .
C33 C 0.63906(9) 0.23687(9) 0.0775(2) 0.0431(5) Uani 1 1 d .
H33A H 0.6494 0.2105 0.0043 0.065 Uiso 1 1 calc R
H33B H 0.6287 0.2757 0.0421 0.065 Uiso 1 1 calc R
H33C H 0.6054 0.2207 0.1260 0.065 Uiso 1 1 calc R
C34 C 0.82970(10) 0.15564(10) 0.2523(3) 0.0519(6) Uani 1 1 d .
H34A H 0.8601 0.1653 0.3177 0.078 Uiso 0.50 1 calc PR
H34B H 0.8475 0.1535 0.1639 0.078 Uiso 0.50 1 calc PR
H34C H 0.8120 0.1175 0.2744 0.078 Uiso 0.50 1 calc PR
H34D H 0.8196 0.1256 0.1863 0.078 Uiso 0.50 1 calc PR
H34E H 0.8322 0.1374 0.3401 0.078 Uiso 0.50 1 calc PR
H34F H 0.8677 0.1734 0.2296 0.078 Uiso 0.50 1 calc PR
C35 C 0.75102(9) 0.34577(9) 0.4343(2) 0.0434(5) Uani 1 1 d .
H35A H 0.7737 0.3333 0.5121 0.065 Uiso 1 1 calc R
H35B H 0.7122 0.3597 0.4625 0.065 Uiso 1 1 calc R
H35C H 0.7719 0.3777 0.3889 0.065 Uiso 1 1 calc R

loop_
_atom_site_aniso_label
_atom_site_aniso_U_11
_atom_site_aniso_U_22
_atom_site_aniso_U_33
_atom_site_aniso_U_23
_atom_site_aniso_U_13
_atom_site_aniso_U_12
B1 0.0358(13) 0.0358(13) 0.0296(11) -0.0071(11) -0.0067(11) 0.0063(10)
C1 0.0299(11) 0.0384(11) 0.0336(11) -0.0045(9) -0.0054(9) 0.0071(9)
C2 0.0272(10) 0.0400(11) 0.0338(11) -0.0037(10) -0.0020(9) 0.0060(8)
C3 0.0280(10) 0.0464(12) 0.0357(11) -0.0047(10) -0.0027(10) -0.0001(9)
C4 0.0332(12) 0.0575(15) 0.0503(14) -0.0040(12) 0.0063(11) 0.0041(10)
C5 0.0324(12) 0.0542(15) 0.0577(15) -0.0064(13) 0.0058(11) 0.0117(10)
C6 0.0321(11) 0.0407(12) 0.0451(13) -0.0059(10) -0.0029(10) 0.0068(9)
C7 0.0404(13) 0.0478(14) 0.0597(15) -0.0037(12) 0.0024(12) 0.0179(10)
C8 0.0462(13) 0.0392(12) 0.0603(16) 0.0008(11) -0.0008(12) 0.0179(11)
C9 0.0424(12) 0.0333(12) 0.0442(13) -0.0002(10) -0.0042(10) 0.0077(9)
C10 0.0521(14) 0.0329(12) 0.0606(15) 0.0059(11) -0.0024(13) 0.0134(10)
C11 0.0554(15) 0.0328(12) 0.0506(14) 0.0076(11) -0.0021(12) 0.0045(10)
C12 0.0449(12) 0.0276(10) 0.0358(11) -0.0022(9) -0.0037(10) 0.0019(9)
C13 0.0415(12) 0.0291(10) 0.0331(11) -0.0018(9) -0.0055(10) 0.0055(8)
C14 0.0373(11) 0.0318(11) 0.0327(11) -0.0054(9) -0.0052(9) 0.0074(8)
C15 0.0269(10) 0.0530(13) 0.0377(12) 0.0001(11) -0.0004(9) -0.0013(9)
C16 0.0402(12) 0.0533(14) 0.0388(13) 0.0003(11) 0.0033(10) 0.0006(10)
C17 0.0565(15) 0.0511(14) 0.0526(16) 0.0055(13) 0.0029(13) 0.0063(11)
C18 0.0503(15) 0.0643(17) 0.0552(16) 0.0181(13) 0.0039(13) 0.0020(12)
C19 0.0537(15) 0.0780(19) 0.0419(14) 0.0140(13) 0.0090(12) 0.0058(13)
C20 0.0430(13) 0.0644(16) 0.0409(13) -0.0008(12) 0.0059(11) 0.0068(12)
C21 0.0494(13) 0.0260(10) 0.0401(12) 0.0019(9) -0.0011(10) -0.0019(9)
C22 0.0608(15) 0.0429(13) 0.0475(14) 0.0113(11) 0.0030(12) 0.0068(11)
C23 0.0738(18) 0.0553(16) 0.0469(15) 0.0158(13) 0.0127(14) 0.0061(14)
C24 0.0581(16) 0.0487(15) 0.0583(17) 0.0040(12) 0.0171(13) 0.0006(12)
C25 0.0500(14) 0.0458(13) 0.0559(16) 0.0025(13) -0.0007(13) 0.0004(11)
C26 0.0486(13) 0.0407(12) 0.0391(12) -0.0008(10) 0.0001(11) -0.0005(10)
C27 0.0307(10) 0.0293(10) 0.0299(9) 0.0035(9) 0.0018(9) 0.0031(8)
C28 0.0346(11) 0.0315(11) 0.0320(11) 0.0009(9) 0.0007(9) 0.0033(8)
C29 0.0419(12) 0.0310(11) 0.0372(12) -0.0048(10) -0.0002(10) 0.0053(9)
C30 0.0371(12) 0.0337(11) 0.0388(11) 0.0008(10) 0.0006(10) 0.0102(9)
C31 0.0309(11) 0.0418(12) 0.0365(12) 0.0000(10) -0.0049(9) 0.0057(9)
C32 0.0305(10) 0.0338(11) 0.0316(11) -0.0008(9) -0.0004(9) 0.0029(9)
C33 0.0421(12) 0.0445(12) 0.0427(13) -0.0056(11) -0.0076(11) 0.0056(10)
C34 0.0511(14) 0.0497(14) 0.0550(14) -0.0054(13) -0.0055(13) 0.0216(11)
C35 0.0408(12) 0.0418(12) 0.0477(13) -0.0082(11) -0.0079(11) 0.0049(9)

loop_
_atom_type_symbol
_atom_type_description
_atom_type_scat_dispersion_real
_atom_type_scat_dispersion_imag
_atom_type_scat_source
C C 0.0181 0.0091 'International Tables Vol C Tables 4.2.6.8 and 6.1.1.4'
H H 0.0000 0.0000 'International Tables Vol C Tables 4.2.6.8 and 6.1.1.4'
B B 0.0090 0.0039 'International Tables Vol C Tables 4.2.6.8 and 6.1.1.4'

loop_
_geom_angle_atom_site_label_1
_geom_angle_atom_site_label_2
_geom_angle_atom_site_label_3
_geom_angle
C14 B1 C1 127.42(17)
C14 B1 C27 116.39(18)
C1 B1 C27 116.19(18)
C2 C1 C6 116.19(18)
C2 C1 B1 117.05(17)
C6 C1 B1 126.71(18)
C3 C2 C1 124.69(18)
C3 C2 H2 117.7
C1 C2 H2 117.7
C2 C3 C4 117.3(2)
C2 C3 C15 121.78(18)
C4 C3 C15 120.86(19)
C5 C4 C3 120.4(2)
C5 C4 H4 119.8
C3 C4 H4 119.8
C4 C5 C6 122.6(2)
C4 C5 H5 118.7
C6 C5 H5 118.7
C5 C6 C1 118.7(2)
C5 C6 C7 115.26(19)
C1 C6 C7 126.0(2)
C8 C7 C6 133.1(2)
C8 C7 H7 113.5
C6 C7 H7 113.5
C7 C8 C9 133.8(2)
C7 C8 H8 113.1
C9 C8 H8 113.1
C10 C9 C14 119.2(2)
C10 C9 C8 115.39(19)
C14 C9 C8 125.4(2)
C11 C10 C9 122.89(19)
C11 C10 H10 118.6
C9 C10 H10 118.6
C10 C11 C12 120.1(2)
C10 C11 H11 119.9
C12 C11 H11 119.9
C13 C12 C11 117.2(2)
C13 C12 C21 122.04(17)
C11 C12 C21 120.71(19)
C12 C13 C14 124.83(18)
C12 C13 H13 117.6
C14 C13 H13 117.6
C13 C14 C9 115.68(19)
C13 C14 B1 117.19(17)
C9 C14 B1 127.07(19)
C16 C15 C20 117.5(2)
C16 C15 C3 122.28(19)
C20 C15 C3 120.2(2)
C17 C16 C15 120.9(2)
C17 C16 H16 119.5
C15 C16 H16 119.5
C16 C17 C18 120.8(2)
C16 C17 H17 119.6
C18 C17 H17 119.6
C19 C18 C17 118.9(2)
C19 C18 H18 120.5
C17 C18 H18 120.5
C18 C19 C20 120.9(2)
C18 C19 H19 119.6
C20 C19 H19 119.6
C19 C20 C15 120.9(2)
C19 C20 H20 119.5
C15 C20 H20 119.5
C26 C21 C22 118.0(2)
C26 C21 C12 121.82(19)
C22 C21 C12 120.2(2)
C23 C22 C21 120.7(2)
C23 C22 H22 119.6
C21 C22 H22 119.6
C24 C23 C22 120.7(2)
C24 C23 H23 119.6
C22 C23 H23 119.6
C23 C24 C25 119.4(2)
C23 C24 H24 120.3
C25 C24 H24 120.3
C24 C25 C26 120.3(2)
C24 C25 H25 119.9
C26 C25 H25 119.9
C25 C26 C21 120.8(2)
C25 C26 H26 119.6
C21 C26 H26 119.6
C32 C27 C28 118.46(16)
C32 C27 B1 120.83(18)
C28 C27 B1 120.71(18)
C29 C28 C27 119.73(18)
C29 C28 C33 119.83(18)
C27 C28 C33 120.44(17)
C30 C29 C28 122.33(19)
C30 C29 H29 118.8
C28 C29 H29 118.8
C31 C30 C29 117.33(17)
C31 C30 C34 121.2(2)
C29 C30 C34 121.4(2)
C30 C31 C32 122.07(19)
C30 C31 H31 119.0
C32 C31 H31 119.0
C31 C32 C27 120.08(18)
C31 C32 C35 119.29(18)
C27 C32 C35 120.62(17)
C28 C33 H33A 109.5
C28 C33 H33B 109.5
H33A C33 H33B 109.5
C28 C33 H33C 109.5
H33A C33 H33C 109.5
H33B C33 H33C 109.5
C30 C34 H34A 109.5
C30 C34 H34B 109.5
H34A C34 H34B 109.5
C30 C34 H34C 109.5
H34A C34 H34C 109.5
H34B C34 H34C 109.5
C30 C34 H34D 109.5
H34A C34 H34D 141.1
H34B C34 H34D 56.3
H34C C34 H34D 56.3
C30 C34 H34E 109.5
H34A C34 H34E 56.3
H34B C34 H34E 141.1
H34C C34 H34E 56.3
H34D C34 H34E 109.5
C30 C34 H34F 109.5
H34A C34 H34F 56.3
H34B C34 H34F 56.3
H34C C34 H34F 141.1
H34D C34 H34F 109.5
H34E C34 H34F 109.5
C32 C35 H35A 109.5
C32 C35 H35B 109.5
H35A C35 H35B 109.5
C32 C35 H35C 109.5
H35A C35 H35C 109.5
H35B C35 H35C 109.5

loop_
_geom_bond_atom_site_label_1
_geom_bond_atom_site_label_2
_geom_bond_distance
B1 C14 1.555(3)
B1 C1 1.564(3)
B1 C27 1.588(3)
C1 C2 1.409(3)
C1 C6 1.427(3)
C2 C3 1.388(3)
C2 H2 0.9500
C3 C4 1.392(3)
C3 C15 1.479(3)
C4 C5 1.373(3)
C4 H4 0.9500
C5 C6 1.403(3)
C5 H5 0.9500
C6 C7 1.438(3)
C7 C8 1.345(3)
C7 H7 0.9500
C8 C9 1.442(3)
C8 H8 0.9500
C9 C10 1.397(3)
C9 C14 1.427(3)
C10 C11 1.367(3)
C10 H10 0.9500
C11 C12 1.398(3)
C11 H11 0.9500
C12 C13 1.389(3)
C12 C21 1.481(3)
C13 C14 1.412(3)
C13 H13 0.9500
C15 C16 1.389(3)
C15 C20 1.404(3)
C16 C17 1.377(3)
C16 H16 0.9500
C17 C18 1.382(4)
C17 H17 0.9500
C18 C19 1.372(3)
C18 H18 0.9500
C19 C20 1.373(3)
C19 H19 0.9500
C20 H20 0.9500
C21 C26 1.390(3)
C21 C22 1.399(3)
C22 C23 1.377(3)
C22 H22 0.9500
C23 C24 1.373(3)
C23 H23 0.9500
C24 C25 1.383(4)
C24 H24 0.9500
C25 C26 1.384(3)
C25 H25 0.9500
C26 H26 0.9500
C27 C32 1.401(3)
C27 C28 1.404(3)
C28 C29 1.388(3)
C28 C33 1.504(3)
C29 C30 1.386(3)
C29 H29 0.9500
C30 C31 1.387(3)
C30 C34 1.509(3)
C31 C32 1.388(2)
C31 H31 0.9500
C32 C35 1.509(3)
C33 H33A 0.9800
C33 H33B 0.9800
C33 H33C 0.9800
C34 H34A 0.9800
C34 H34B 0.9800
C34 H34C 0.9800
C34 H34D 0.9800
C34 H34E 0.9800
C34 H34F 0.9800
C35 H35A 0.9800
C35 H35B 0.9800
C35 H35C 0.9800

loop_
_geom_torsion_atom_site_label_1
_geom_torsion_atom_site_label_2
_geom_torsion_atom_site_label_3
_geom_torsion_atom_site_label_4
_geom_torsion
C14 B1 C1 C2 179.0(2)
C27 B1 C1 C2 -1.9(3)
C14 B1 C1 C6 -3.9(4)
C27 B1 C1 C6 175.31(19)
C6 C1 C2 C3 -3.0(3)
B1 C1 C2 C3 174.45(19)
C1 C2 C3 C4 1.0(3)
C1 C2 C3 C15 -177.04(19)
C2 C3 C4 C5 1.4(3)
C15 C3 C4 C5 179.4(2)
C3 C4 C5 C6 -1.5(4)
C4 C5 C6 C1 -0.7(3)
C4 C5 C6 C7 179.0(2)
C2 C1 C6 C5 2.8(3)
B1 C1 C6 C5 -174.4(2)
C2 C1 C6 C7 -176.9(2)
B1 C1 C6 C7 5.9(3)
C5 C6 C7 C8 179.3(2)
C1 C6 C7 C8 -1.0(4)
C6 C7 C8 C9 -2.6(5)
C7 C8 C9 C10 179.3(3)
C7 C8 C9 C14 -1.7(4)
C14 C9 C10 C11 -0.4(3)
C8 C9 C10 C11 178.6(2)
C9 C10 C11 C12 -1.5(4)
C10 C11 C12 C13 1.4(3)
C10 C11 C12 C21 179.9(2)
C11 C12 C13 C14 0.5(3)
C21 C12 C13 C14 -177.88(19)
C12 C13 C14 C9 -2.3(3)
C12 C13 C14 B1 175.0(2)
C10 C9 C14 C13 2.2(3)
C8 C9 C14 C13 -176.8(2)
C10 C9 C14 B1 -174.8(2)
C8 C9 C14 B1 6.3(3)
C1 B1 C14 C13 179.5(2)
C27 B1 C14 C13 0.3(3)
C1 B1 C14 C9 -3.6(4)
C27 B1 C14 C9 177.23(19)
C2 C3 C15 C16 -36.2(3)
C4 C3 C15 C16 145.8(2)
C2 C3 C15 C20 142.5(2)
C4 C3 C15 C20 -35.4(3)
C20 C15 C16 C17 0.3(3)
C3 C15 C16 C17 179.0(2)
C15 C16 C17 C18 -0.4(4)
C16 C17 C18 C19 0.1(4)
C17 C18 C19 C20 0.4(4)
C18 C19 C20 C15 -0.5(4)
C16 C15 C20 C19 0.2(3)
C3 C15 C20 C19 -178.6(2)
C13 C12 C21 C26 -36.7(3)
C11 C12 C21 C26 145.0(2)
C13 C12 C21 C22 142.3(2)
C11 C12 C21 C22 -36.1(3)
C26 C21 C22 C23 0.2(3)
C12 C21 C22 C23 -178.8(2)
C21 C22 C23 C24 -0.8(4)
C22 C23 C24 C25 0.6(4)
C23 C24 C25 C26 0.2(4)
C24 C25 C26 C21 -0.8(3)
C22 C21 C26 C25 0.6(3)
C12 C21 C26 C25 179.60(19)
C14 B1 C27 C32 85.0(3)
C1 B1 C27 C32 -94.3(2)
C14 B1 C27 C28 -95.1(2)
C1 B1 C27 C28 85.6(3)
C32 C27 C28 C29 -0.4(3)
B1 C27 C28 C29 179.74(19)
C32 C27 C28 C33 179.43(18)
B1 C27 C28 C33 -0.5(3)
C27 C28 C29 C30 0.3(3)
C33 C28 C29 C30 -179.5(2)
C28 C29 C30 C31 -0.3(3)
C28 C29 C30 C34 180.0(2)
C29 C30 C31 C32 0.4(3)
C34 C30 C31 C32 -179.9(2)
C30 C31 C32 C27 -0.5(3)
C30 C31 C32 C35 -179.3(2)
C28 C27 C32 C31 0.5(3)
B1 C27 C32 C31 -179.64(19)
C28 C27 C32 C35 179.21(18)
B1 C27 C32 C35 -0.9(3)
